data_4062021
_journal_name_full Organometallics
_journal_year 2003
_chemical_formula_sum 'C26 H30 N S10 Sb'
_chemical_formula_weight 798.86
_space_group_IT_number 14
_symmetry_cell_setting monoclinic
_symmetry_space_group_name_Hall '-P 2ybc'
_symmetry_space_group_name_H-M 'P 1 21/c 1'
_cell_angle_alpha 90.00
_cell_angle_beta 112.94(3)
_cell_angle_gamma 90.00
_cell_formula_units_Z 4
_cell_length_a 16.800(3)
_cell_length_b 12.457(3)
_cell_length_c 17.418(4)
_cell_measurement_temperature 293(2)
_cell_volume 3356.6(12)
_diffrn_ambient_temperature 293(2)
_exptl_crystal_density_diffrn 1.581
_cod_original_sg_symbol_H-M 'P 21/c'
_cod_database_code 4062021

loop_
_symmetry_equiv_pos_as_xyz
'x, y, z'
'-x, y+1/2, -z+1/2'
'-x, -y, -z'
'x, -y-1/2, z-1/2'

loop_
_atom_site_label
_atom_site_type_symbol
_atom_site_fract_x
_atom_site_fract_y
_atom_site_fract_z
_atom_site_U_iso_or_equiv
_atom_site_adp_type
_atom_site_occupancy
_atom_site_symmetry_multiplicity
_atom_site_calc_flag
_atom_site_refinement_flags
_atom_site_disorder_assembly
_atom_site_disorder_group
Sb Sb 0.753844(10) 0.512878(12) 0.268307(10) 0.03442(5) Uani 1 1 d . . .
S1 S 0.62310(5) 0.38973(6) 0.22143(4) 0.04642(17) Uani 1 1 d . . .
S2 S 0.67003(5) 0.58818(5) 0.11700(4) 0.05050(18) Uani 1 1 d . . .
S3 S 0.57136(5) 0.26701(6) 0.06285(4) 0.04899(18) Uani 1 1 d . . .
S4 S 0.61554(5) 0.43339(6) -0.02627(4) 0.0555(2) Uani 1 1 d . . .
S5 S 0.44633(6) 0.77615(8) 0.11015(5) 0.0745(3) Uani 1 1 d . . .
S6 S 0.83124(5) 0.38293(5) 0.20056(5) 0.05326(19) Uani 1 1 d . . .
S7 S 0.88187(5) 0.63005(6) 0.28120(4) 0.04853(18) Uani 1 1 d . . .
S8 S 0.87706(5) 0.46533(6) 0.06193(5) 0.0563(2) Uani 1 1 d . . .
S9 S 0.92475(5) 0.67473(6) 0.13336(5) 0.05233(19) Uani 1 1 d . . .
S10 S 0.93745(6) 0.62742(7) -0.02832(5) 0.0686(2) Uani 1 1 d . . .
C1 C 0.60542(16) 0.3867(2) 0.11667(15) 0.0393(6) Uani 1 1 d . . .
C2 C 0.62565(17) 0.4668(2) 0.07450(14) 0.0418(6) Uani 1 1 d . . .
C3 C 0.57885(17) 0.3038(2) -0.02935(16) 0.0476(7) Uani 1 1 d . . .
C4 C 0.87144(16) 0.4842(2) 0.15873(16) 0.0453(6) Uani 1 1 d . . .
C5 C 0.89278(16) 0.5835(2) 0.19194(17) 0.0451(7) Uani 1 1 d . . .
C6 C 0.91420(17) 0.5905(2) 0.05107(18) 0.0503(7) Uani 1 1 d . . .
C7 C 0.69854(16) 0.63496(19) 0.32028(14) 0.0356(6) Uani 1 1 d . . .
C8 C 0.75078(17) 0.6848(2) 0.39321(16) 0.0478(7) Uani 1 1 d . . .
H8 H 0.8094 0.6685 0.4172 0.057 Uiso 1 1 calc R . .
C9 C 0.7163(2) 0.7589(2) 0.43078(17) 0.0536(7) Uani 1 1 d . . .
H9 H 0.7518 0.7931 0.4796 0.064 Uiso 1 1 calc R . .
C10 C 0.6306(2) 0.7817(2) 0.39643(18) 0.0552(8) Uani 1 1 d . . .
H10 H 0.6073 0.8305 0.4223 0.066 Uiso 1 1 calc R . .
C11 C 0.57859(19) 0.7334(2) 0.32424(18) 0.0563(8) Uani 1 1 d . . .
H11 H 0.5199 0.7496 0.3008 0.068 Uiso 1 1 calc R . .
C12 C 0.61258(17) 0.6603(2) 0.28569(17) 0.0478(7) Uani 1 1 d . . .
H12 H 0.5769 0.6281 0.2360 0.057 Uiso 1 1 calc R . .
C13 C 0.81383(17) 0.4302(2) 0.38548(15) 0.0408(6) Uani 1 1 d . . .
C14 C 0.76218(19) 0.3919(2) 0.42470(16) 0.0515(7) Uani 1 1 d . . .
H14 H 0.7027 0.4021 0.4002 0.062 Uiso 1 1 calc R . .
C15 C 0.7981(2) 0.3388(2) 0.49991(18) 0.0622(8) Uani 1 1 d . . .
H15 H 0.7626 0.3106 0.5247 0.075 Uiso 1 1 calc R . .
C16 C 0.8854(3) 0.3275(3) 0.5379(2) 0.0699(10) Uani 1 1 d . . .
H16 H 0.9096 0.2932 0.5893 0.084 Uiso 1 1 calc R . .
C17 C 0.9371(2) 0.3662(3) 0.5010(2) 0.0707(10) Uani 1 1 d . . .
H17 H 0.9968 0.3588 0.5275 0.085 Uiso 1 1 calc R . .
C18 C 0.90221(18) 0.4168(2) 0.42399(19) 0.0577(8) Uani 1 1 d . . .
H18 H 0.9381 0.4414 0.3985 0.069 Uiso 1 1 calc R . .
N N 0.73989(16) 0.99740(17) 0.21673(14) 0.0571(6) Uani 1 1 d . . .
C19 C 0.7667(2) 1.1116(2) 0.2439(2) 0.0733(10) Uani 1 1 d . . .
H19A H 0.7157 1.1569 0.2226 0.088 Uiso 1 1 calc R . .
H19B H 0.8058 1.1354 0.2185 0.088 Uiso 1 1 calc R . .
C20 C 0.8102(3) 1.1280(3) 0.3370(2) 0.1154(16) Uani 1 1 d . . .
H20A H 0.8251 1.2024 0.3486 0.173 Uiso 1 1 calc R . .
H20B H 0.8616 1.0851 0.3589 0.173 Uiso 1 1 calc R . .
H20C H 0.7714 1.1071 0.3628 0.173 Uiso 1 1 calc R . .
C21 C 0.6966(2) 0.9992(3) 0.12278(19) 0.0745(9) Uani 1 1 d . . .
H21A H 0.6489 1.0496 0.1069 0.089 Uiso 1 1 calc R . .
H21B H 0.7378 1.0263 0.1010 0.089 Uiso 1 1 calc R . .
C22 C 0.6625(3) 0.8931(4) 0.0813(3) 0.1187(16) Uani 1 1 d . . .
H22A H 0.6370 0.9027 0.0220 0.178 Uiso 1 1 calc R . .
H22B H 0.6197 0.8665 0.1003 0.178 Uiso 1 1 calc R . .
H22C H 0.7092 0.8426 0.0953 0.178 Uiso 1 1 calc R . .
C23 C 0.6784(3) 0.9554(3) 0.2540(2) 0.0829(11) Uani 1 1 d . . .
H23A H 0.6622 0.8826 0.2342 0.099 Uiso 1 1 calc R . .
H23B H 0.7089 0.9520 0.3140 0.099 Uiso 1 1 calc R . .
C24 C 0.5969(3) 1.0200(4) 0.2346(3) 0.1111(14) Uani 1 1 d . . .
H24A H 0.5625 0.9878 0.2614 0.167 Uiso 1 1 calc R . .
H24B H 0.5645 1.0214 0.1755 0.167 Uiso 1 1 calc R . .
H24C H 0.6117 1.0920 0.2548 0.167 Uiso 1 1 calc R . .
C25 C 0.8169(3) 0.9236(3) 0.2442(2) 0.0854(12) Uani 1 1 d . . .
H25A H 0.8417 0.9219 0.3047 0.102 Uiso 1 1 calc R . .
H25B H 0.7966 0.8517 0.2251 0.102 Uiso 1 1 calc R . .
C26 C 0.8874(3) 0.9511(4) 0.2149(4) 0.1328(19) Uani 1 1 d . . .
H26A H 0.9331 0.8993 0.2363 0.199 Uiso 1 1 calc R . .
H26B H 0.9096 1.0213 0.2347 0.199 Uiso 1 1 calc R . .
H26C H 0.8646 0.9503 0.1551 0.199 Uiso 1 1 calc R . .

loop_
_atom_site_aniso_label
_atom_site_aniso_U_11
_atom_site_aniso_U_22
_atom_site_aniso_U_33
_atom_site_aniso_U_23
_atom_site_aniso_U_13
_atom_site_aniso_U_12
Sb 0.03556(8) 0.03226(9) 0.03824(8) -0.00147(8) 0.01743(6) 0.00019(9)
S1 0.0527(4) 0.0550(4) 0.0369(4) -0.0064(3) 0.0233(3) -0.0178(4)
S2 0.0712(5) 0.0377(4) 0.0434(4) 0.0049(3) 0.0232(4) -0.0008(4)
S3 0.0559(4) 0.0454(4) 0.0428(4) -0.0064(3) 0.0162(3) -0.0066(4)
S4 0.0735(5) 0.0590(5) 0.0357(4) 0.0025(3) 0.0230(4) 0.0025(4)
S5 0.0769(6) 0.0866(6) 0.0502(5) -0.0274(4) 0.0140(4) 0.0100(5)
S6 0.0720(5) 0.0333(4) 0.0759(5) -0.0010(3) 0.0521(4) 0.0001(4)
S7 0.0501(4) 0.0456(4) 0.0539(4) -0.0081(3) 0.0246(3) -0.0115(3)
S8 0.0707(5) 0.0454(4) 0.0746(5) -0.0081(4) 0.0522(4) -0.0064(4)
S9 0.0541(5) 0.0436(4) 0.0681(5) -0.0004(3) 0.0334(4) -0.0090(4)
S10 0.0825(6) 0.0649(5) 0.0807(6) 0.0088(4) 0.0561(5) -0.0029(5)
C1 0.0410(15) 0.0410(15) 0.0369(14) -0.0040(11) 0.0161(12) -0.0023(12)
C2 0.0499(15) 0.0411(15) 0.0334(13) -0.0010(11) 0.0151(12) 0.0016(13)
C3 0.0424(16) 0.0580(18) 0.0371(15) -0.0045(13) 0.0099(12) 0.0119(14)
C4 0.0462(15) 0.0397(15) 0.0636(16) -0.0007(13) 0.0361(13) 0.0030(14)
C5 0.0397(15) 0.0429(17) 0.0595(17) 0.0001(13) 0.0267(13) -0.0015(13)
C6 0.0476(16) 0.0506(17) 0.0656(18) 0.0036(14) 0.0361(15) 0.0035(14)
C7 0.0396(15) 0.0346(14) 0.0366(13) -0.0027(11) 0.0190(11) 0.0022(12)
C8 0.0406(16) 0.0524(17) 0.0453(16) -0.0079(13) 0.0112(13) 0.0000(14)
C9 0.060(2) 0.0558(18) 0.0468(17) -0.0207(14) 0.0231(15) -0.0120(16)
C10 0.070(2) 0.0471(17) 0.0616(19) -0.0122(15) 0.0403(17) -0.0005(16)
C11 0.0485(17) 0.0597(19) 0.0631(19) -0.0059(16) 0.0245(15) 0.0142(16)
C12 0.0405(16) 0.0518(17) 0.0472(16) -0.0115(13) 0.0129(13) 0.0055(14)
C13 0.0447(16) 0.0325(14) 0.0435(15) -0.0002(11) 0.0152(13) 0.0046(12)
C14 0.0517(18) 0.0582(18) 0.0451(16) 0.0040(14) 0.0192(14) 0.0027(15)
C15 0.085(2) 0.057(2) 0.0461(18) 0.0061(14) 0.0273(17) -0.0014(18)
C16 0.091(3) 0.0459(19) 0.0527(19) 0.0075(15) 0.0065(19) 0.0010(19)
C17 0.055(2) 0.055(2) 0.074(2) 0.0120(17) -0.0057(17) 0.0067(17)
C18 0.0463(18) 0.0445(18) 0.076(2) 0.0074(15) 0.0167(16) 0.0043(15)
N 0.0776(16) 0.0340(13) 0.0618(15) 0.0035(11) 0.0294(13) 0.0008(14)
C19 0.095(3) 0.0357(16) 0.081(2) -0.0044(15) 0.026(2) -0.0018(17)
C20 0.146(4) 0.075(3) 0.090(3) -0.026(2) 0.007(3) 0.016(3)
C21 0.093(2) 0.069(2) 0.067(2) -0.0036(18) 0.0378(18) 0.001(2)
C22 0.141(4) 0.106(3) 0.110(3) -0.049(3) 0.050(3) -0.021(3)
C23 0.125(3) 0.056(2) 0.091(3) 0.0081(18) 0.067(2) -0.005(2)
C24 0.121(3) 0.096(3) 0.153(4) -0.007(3) 0.093(3) 0.003(3)
C25 0.093(3) 0.049(2) 0.100(3) -0.0038(19) 0.023(2) 0.019(2)
C26 0.077(3) 0.097(4) 0.224(6) -0.036(4) 0.058(3) -0.003(3)

loop_
_geom_bond_atom_site_label_1
_geom_bond_atom_site_label_2
_geom_bond_distance
_geom_bond_site_symmetry_2
_geom_bond_publ_flag
Sb C13 2.154(3) . ?
Sb C7 2.157(2) . ?
Sb S7 2.5358(8) . ?
Sb S1 2.5389(8) . ?
Sb S6 2.6267(8) . ?
Sb S2 2.6296(11) . ?
S1 C1 1.731(2) . ?
S2 C2 1.721(3) . ?
S3 C3 1.721(3) . ?
S3 C1 1.736(3) . ?
S4 C3 1.721(3) . ?
S4 C2 1.746(2) . ?
S5 C3 1.639(3) 3_665 ?
S6 C4 1.721(3) . ?
S7 C5 1.735(3) . ?
S8 C6 1.717(3) . ?
S8 C4 1.741(3) . ?
S9 C6 1.729(3) . ?
S9 C5 1.746(3) . ?
S10 C6 1.642(3) . ?
C1 C2 1.358(3) . ?
C3 S5 1.639(3) 3_665 ?
C4 C5 1.353(4) . ?
C7 C12 1.367(3) . ?
C7 C8 1.378(3) . ?
C8 C9 1.383(4) . ?
C9 C10 1.356(4) . ?
C10 C11 1.360(4) . ?
C11 C12 1.380(4) . ?
C13 C18 1.381(4) . ?
C13 C14 1.382(4) . ?
C14 C15 1.379(4) . ?
C15 C16 1.362(5) . ?
C16 C17 1.356(5) . ?
C17 C18 1.387(4) . ?
N C25 1.505(4) . ?
N C21 1.510(4) . ?
N C19 1.511(4) . ?
N C23 1.512(4) . ?
C19 C20 1.511(5) . ?
C21 C22 1.507(5) . ?
C23 C24 1.509(5) . ?
C25 C26 1.501(5) . ?
